data_2108987
loop_
_publ_author_name
'Rey, Juan Manuel'
'Movilla, Federico'
'Su\'arez, Sebasti\'an Angel'
'Di Salvo, Florencia'

_publ_section_title
;
 Synthesis, structural and electrochemical properties of a new family of
 amino-acid-based coordination complexes
;
_journal_issue '3 Part 2'
_journal_name_full 'Acta Crystallographica Section B'
_journal_page_first
;
;
_journal_paper_doi 10.1107/S2052520622003912
_journal_volume 78
_journal_year 2022
_chemical_absolute_configuration syn
_chemical_formula_moiety 'C34 H34 Cu N2 O9'
_chemical_formula_sum 'C34 H34 Cu N2 O9'
_chemical_formula_weight 678.17
_space_group_crystal_system triclinic
_space_group_IT_number 1
_space_group_name_Hall 'P 1'
_space_group_name_H-M_alt 'P 1'
_atom_sites_solution_hydrogens mixed
_audit_creation_date 2021-07-01
_audit_creation_method
;
Olex2 1.3
(compiled 2020.11.12 svn.r5f609507 for OlexSys, GUI svn.r6226)
;
_audit_update_record
;
2021-08-18 deposited with the CCDC. 2021-09-02 downloaded from the CCDC.
;
_cell_angle_alpha 91.685(11)
_cell_angle_beta 97.664(7)
_cell_angle_gamma 112.798(8)
_cell_formula_units_Z 1
_cell_length_a 7.2450(17)
_cell_length_b 7.2510(12)
_cell_length_c 16.014(3)
_cell_measurement_reflns_used 9181
_cell_measurement_temperature 100(2)
_cell_measurement_theta_max 27.496
_cell_measurement_theta_min 2.900
_cell_volume 765.6(3)
_computing_cell_refinement 'XDS (Kabsch, 2010)'
_computing_data_collection 'MXCuBE (Gabadinho et al., 2010)'
_computing_data_reduction 'XDS (Kabsch, 2010)'
_computing_molecular_graphics 'Olex2 1.3 (Dolomanov et al., 2009)'
_computing_publication_material 'Olex2 1.3 (Dolomanov et al., 2009)'
_computing_structure_refinement 'SHELXL 2018/3 (Sheldrick, 2015)'
_computing_structure_solution 'XT (Sheldrick, 2015)'
_diffrn_ambient_temperature 100.0
_diffrn_detector_area_resol_mean 5.814
_diffrn_measured_fraction_theta_full 0.937
_diffrn_measured_fraction_theta_max 0.937
_diffrn_measurement_device_type mx2_info_2019
_diffrn_measurement_method 'shuterless \f scans'
_diffrn_radiation_type synchrotron
_diffrn_radiation_wavelength 0.79986
_diffrn_reflns_av_R_equivalents 0.0352
_diffrn_reflns_av_unetI/netI 0.0539
_diffrn_reflns_Laue_measured_fraction_full 0.937
_diffrn_reflns_Laue_measured_fraction_max 0.921
_diffrn_reflns_limit_h_max 7
_diffrn_reflns_limit_h_min -7
_diffrn_reflns_limit_k_max 8
_diffrn_reflns_limit_k_min -8
_diffrn_reflns_limit_l_max 18
_diffrn_reflns_limit_l_min -18
_diffrn_reflns_number 7949
_diffrn_reflns_point_group_measured_fraction_full 0.909
_diffrn_reflns_point_group_measured_fraction_max 0.894
_diffrn_reflns_theta_full 27.496
_diffrn_reflns_theta_max 27.496
_diffrn_reflns_theta_min 2.900
_diffrn_source LNLS-MX2
_exptl_absorpt_coefficient_mu 1.061
_exptl_absorpt_correction_T_max 1
_exptl_absorpt_correction_T_min 0.779676
_exptl_absorpt_correction_type empirical
_exptl_absorpt_process_details 'XDS (Kabsch, 2010)'
_exptl_crystal_colour blue
_exptl_crystal_colour_primary blue
_exptl_crystal_density_diffrn 1.471
_exptl_crystal_description plate
_exptl_crystal_F_000 353
_exptl_crystal_recrystallization_method 'Gel crystallization'
_exptl_crystal_size_max 0.2
_exptl_crystal_size_mid 0.1
_exptl_crystal_size_min 0.05
_refine_diff_density_max 2.333
_refine_diff_density_min -0.822
_refine_diff_density_rms 0.106
_refine_ls_abs_structure_details
;
 Flack x determined using 1962 quotients [(I+)-(I-)]/[(I+)+(I-)]
 (Parsons, Flack and Wagner, Acta Cryst. B69 (2013) 249-259).
;
_refine_ls_abs_structure_Flack 0.012(7)
_refine_ls_extinction_method none
_refine_ls_goodness_of_fit_ref 1.042
_refine_ls_hydrogen_treatment constr
_refine_ls_matrix_type full
_refine_ls_number_parameters 416
_refine_ls_number_reflns 4427
_refine_ls_number_restraints 165
_refine_ls_restrained_S_all 1.036
_refine_ls_R_factor_all 0.0613
_refine_ls_R_factor_gt 0.0600
_refine_ls_shift/su_max 0.000
_refine_ls_shift/su_mean 0.000
_refine_ls_structure_factor_coef Fsqd
_refine_ls_weighting_details 'w=1/[\s^2^(Fo^2^)+(0.1244P)^2^+0.2776P] where P=(Fo^2^+2Fc^2^)/3'
_refine_ls_weighting_scheme calc
_refine_ls_wR_factor_gt 0.1570
_refine_ls_wR_factor_ref 0.1589
_reflns_Friedel_coverage 0.942
_reflns_Friedel_fraction_full 0.881
_reflns_Friedel_fraction_max 0.867
_reflns_number_gt 4293
_reflns_number_total 4427
_reflns_threshold_expression 'I > 2\s(I)'
_cod_data_source_file lo5107sup1.cif
_cod_data_source_block cu_phepip
_cod_database_code 2108987
_publcif_datablock.id {4ff6c69e-c9e6-4a9c-8ee5-eb70ec225d5b}

_shelx_shelxl_version_number 2018/3
_shelx_space_group_comment
;
The symmetry employed for this shelxl refinement is uniquely defined
by the following loop, which should always be used as a source of
symmetry information in preference to the above space-group names.
They are only intended as comments.
;
_shelx_estimated_absorpt_t_max 0.949
_shelx_estimated_absorpt_t_min 0.816
_exptl_absorpt_special_details
;
_exptl_absorpt_correction_T_min and _exptl_absorpt_correction_T_max
from ABSORP.cbf, the absorption factors used by XDS.
;
_olex2_refinement_description
;
1. Fixed Uiso
 At 1.2 times of:
  All C(H) groups, All C(H,H) groups, All N(H) groups
 At 1.5 times of:
  All O(H,H) groups
2. Restrained planarity
 C1, C4, C11, C16, C19, C20
 with sigma of 0.1
 C2, C14, C21, C25, C31, C33
 with sigma of 0.1
 C8, C10, C12, C22, C28, C34
 with sigma of 0.1
 C3, C7, C15, C23, C26, C32
 with sigma of 0.1
3. Uiso/Uaniso restraints and constraints
C1 \\sim C4 \\sim C11 \\sim C16 \\sim C19 \\sim C20: within 1.7A with sigma of
0.04 and sigma for terminal atoms of 0.08 within 1.7A
C2 \\sim C14 \\sim C21 \\sim C25 \\sim C31 \\sim C33: within 1.7A with sigma of
0.04 and sigma for terminal atoms of 0.08 within 1.7A
C3 \\sim C7 \\sim C15 \\sim C23 \\sim C26 \\sim C32: within 1.7A with sigma of
0.04 and sigma for terminal atoms of 0.08 within 1.7A
C8 \\sim C10 \\sim C12 \\sim C22 \\sim C28 \\sim C34: within 1.7A with sigma of
0.04 and sigma for terminal atoms of 0.08 within 1.7A
Cu1 \\sim O2: within 1.7A with sigma of 0.04 and sigma for terminal atoms of
0.08 within 1.7A
Uanis(O2) \\sim Ueq: with sigma of 0.001 and sigma for terminal atoms of 0.01
4.a Rotating group:
 O2(H2A,H2B)
4.b Ternary CH refined with riding coordinates:
 N1(H1), N2(H2), C6(H6), C17(H17)
4.c Secondary CH2 refined with riding coordinates:
 C9(H9A,H9B), C13(H13A,H13B), C18(H18A,H18B), C24(H24A,H24B), C27(H27A,H27B),
 C29(H29A,H29B)
4.d Aromatic/amide H refined with riding coordinates:
 C2(H2C), C3(H3), C7(H7), C11(H11), C12(H12), C15(H15), C16(H16), C19(H19),
 C21(H21), C22(H22), C23(H23), C25(H25), C31(H31), C32(H32), C33(H33), C34(H34)
;
_olex2_submission_special_instructions 'No special instructions were received'
_publcif_info_exptl_table_max_cols 5
_publcif_info_exptl_table_use_headnotes n

loop_
_space_group_symop_operation_xyz
'x, y, z'

loop_
_atom_site_label
_atom_site_type_symbol
_atom_site_fract_x
_atom_site_fract_y
_atom_site_fract_z
_atom_site_U_iso_or_equiv
_atom_site_adp_type
_atom_site_occupancy
_atom_site_site_symmetry_order
_atom_site_calc_flag
_atom_site_refinement_flags_posn
_atom_site_refinement_flags_adp
_atom_site_refinement_flags_occupancy
_atom_site_disorder_assembly
_atom_site_disorder_group
Cu1 Cu 0.71337(6) 0.79100(6) 0.50246(5) 0.0234(3) Uani 1 1 d . . . . .
O1 O 0.3780(11) 1.1063(10) 0.5126(4) 0.0304(16) Uani 1 1 d . . . . .
O2 O 0.9811(12) 1.0550(12) 0.5051(7) 0.071(3) Uani 1 1 d . U . . .
H2A H 1.104073 1.074290 0.497562 0.106 Uiso 1 1 d R U . . .
H2B H 0.963625 1.160322 0.487158 0.106 Uiso 1 1 d R U . . .
O3 O 1.0106(10) 0.4404(9) 0.4921(4) 0.0306(16) Uani 1 1 d . . . . .
O4 O 0.5429(11) 0.9293(10) 0.4651(4) 0.0283(15) Uani 1 1 d . . . . .
O5 O 0.2836(12) 0.0242(11) 0.0668(4) 0.0391(18) Uani 1 1 d . . . . .
O6 O -0.0122(11) 0.6492(11) 0.8142(4) 0.0362(17) Uani 1 1 d . . . . .
O7 O 0.3907(11) -0.1032(10) 0.1855(4) 0.0333(16) Uani 1 1 d . . . . .
O8 O 0.1781(12) 0.5892(11) 0.9314(4) 0.0365(17) Uani 1 1 d . . . . .
O9 O 0.8674(11) 0.6337(9) 0.5397(4) 0.0273(14) Uani 1 1 d . . . . .
N1 N 0.6595(10) 0.6313(10) 0.3894(4) 0.0220(14) Uani 1 1 d . . . . .
H1 H 0.665087 0.720644 0.342532 0.026 Uiso 1 1 calc R U . . .
N2 N 0.6137(10) 0.7985(9) 0.6136(4) 0.0218(14) Uani 1 1 d . . . . .
H2 H 0.727302 0.825565 0.661377 0.026 Uiso 1 1 calc R U . . .
C1 C 0.1475(14) 0.6120(13) 0.7896(5) 0.0287(19) Uani 1 1 d . U . . .
C2 C 0.974(2) 1.0962(16) 0.8755(8) 0.065(4) Uani 1 1 d . U . . .
H2C H 1.100823 1.092218 0.897410 0.078 Uiso 1 1 calc R U . . .
C3 C 0.8035(14) 0.8651(16) 0.1417(6) 0.039(2) Uani 1 1 d . U . . .
H3 H 0.787875 0.982766 0.123944 0.047 Uiso 1 1 calc R U . . .
C4 C 0.2611(14) 0.5772(11) 0.8598(5) 0.029(2) Uani 1 1 d . U . . .
C5 C 0.4785(14) 1.0024(12) 0.5241(6) 0.025(2) Uani 1 1 d . . . . .
C6 C 0.5395(13) 0.9636(12) 0.6150(5) 0.0239(18) Uani 1 1 d . . . . .
H6 H 0.417944 0.921580 0.644362 0.029 Uiso 1 1 calc R U . . .
C7 C 0.7716(18) 0.5265(19) 0.1121(7) 0.046(3) Uani 1 1 d . U . . .
H7 H 0.732562 0.411427 0.073262 0.056 Uiso 1 1 calc R U . . .
C8 C 0.3864(12) 0.3462(12) 0.2959(5) 0.0247(17) Uani 1 1 d . U . . .
C9 C 0.9905(13) 0.6875(14) 0.3446(5) 0.0304(19) Uani 1 1 d . . . . .
H9A H 1.048965 0.825478 0.372898 0.036 Uiso 1 1 calc R U . . .
H9B H 1.099112 0.635799 0.348471 0.036 Uiso 1 1 calc R U . . .
C10 C 0.3060(13) 0.1479(13) 0.1375(5) 0.0295(19) Uani 1 1 d . U . . .
C11 C 0.4282(14) 0.5370(12) 0.8537(5) 0.031(2) Uani 1 1 d . U . . .
H11 H 0.503173 0.509187 0.901430 0.038 Uiso 1 1 calc R U . . .
C12 C 0.3184(13) 0.4208(12) 0.2245(6) 0.0288(18) Uani 1 1 d . U . . .
H12 H 0.299690 0.542711 0.230976 0.035 Uiso 1 1 calc R U . . .
C13 C -0.0078(15) 0.6086(14) 0.9010(6) 0.035(2) Uani 1 1 d . . . . .
H13A H -0.124102 0.482968 0.906788 0.043 Uiso 1 1 calc R U . . .
H13B H -0.018558 0.719489 0.934827 0.043 Uiso 1 1 calc R U . . .
C14 C 0.7471(15) 1.1270(11) 0.7573(5) 0.034(2) Uani 1 1 d . U . . .
C15 C 0.8524(17) 0.5235(19) 0.1948(7) 0.045(3) Uani 1 1 d . U . . .
H15 H 0.867914 0.405804 0.212603 0.055 Uiso 1 1 calc R U . . .
C16 C 0.1962(13) 0.6115(11) 0.7100(5) 0.0248(17) Uani 1 1 d . U . . .
H16 H 0.115905 0.633114 0.662447 0.030 Uiso 1 1 calc R U . . .
C17 C 0.8180(13) 0.5526(12) 0.3893(5) 0.0233(18) Uani 1 1 d . . . . .
H17 H 0.756751 0.415301 0.358635 0.028 Uiso 1 1 calc R U . . .
C18 C 0.4510(13) 0.4697(12) 0.3820(5) 0.0257(17) Uani 1 1 d . . . . .
H18A H 0.353296 0.531366 0.389581 0.031 Uiso 1 1 calc R U . . .
H18B H 0.447971 0.379615 0.427581 0.031 Uiso 1 1 calc R U . . .
C19 C 0.4826(14) 0.5394(12) 0.7722(5) 0.0279(18) Uani 1 1 d . U . . .
H19 H 0.598997 0.514190 0.764966 0.033 Uiso 1 1 calc R U . . .
C20 C 0.3714(12) 0.5772(11) 0.7024(5) 0.0224(17) Uani 1 1 d . U . . .
C21 C 0.596(2) 1.0998(14) 0.8082(7) 0.042(3) Uani 1 1 d . U . . .
H21 H 0.467947 1.099634 0.785492 0.051 Uiso 1 1 calc R U . . .
C22 C 0.2770(14) 0.3229(13) 0.1442(5) 0.033(2) Uani 1 1 d . U . . .
H22 H 0.230592 0.375297 0.095873 0.039 Uiso 1 1 calc R U . . .
C23 C 0.7467(15) 0.6984(17) 0.0851(6) 0.043(2) Uani 1 1 d . U . . .
H23 H 0.691146 0.700362 0.028095 0.051 Uiso 1 1 calc R U . . .
C24 C 0.7048(14) 1.1556(12) 0.6629(5) 0.0279(18) Uani 1 1 d . . . . .
H24A H 0.660719 1.268448 0.656748 0.034 Uiso 1 1 calc R U . . .
H24B H 0.830898 1.189732 0.638146 0.034 Uiso 1 1 calc R U . . .
C25 C 0.643(2) 1.0726(16) 0.8947(8) 0.057(4) Uani 1 1 d . U . . .
H25 H 0.543341 1.052609 0.930565 0.068 Uiso 1 1 calc R U . . .
C26 C 0.9116(14) 0.6917(15) 0.2525(6) 0.035(2) Uani 1 1 d . U . . .
C27 C 0.3023(15) -0.1524(14) 0.0979(6) 0.035(2) Uani 1 1 d . . . . .
H27A H 0.389831 -0.193363 0.065760 0.042 Uiso 1 1 calc R U . . .
H27B H 0.167335 -0.264534 0.091680 0.042 Uiso 1 1 calc R U . . .
C28 C 0.3705(13) 0.0705(13) 0.2091(5) 0.0279(18) Uani 1 1 d . U . . .
C29 C 0.4492(12) 0.5967(11) 0.6182(5) 0.0220(16) Uani 1 1 d . . . . .
H29A H 0.501752 0.491451 0.609365 0.026 Uiso 1 1 calc R U . . .
H29B H 0.335187 0.574017 0.572020 0.026 Uiso 1 1 calc R U . . .
C30 C 0.9072(14) 0.5375(13) 0.4809(6) 0.027(2) Uani 1 1 d . . . . .
C31 C 0.9305(17) 1.1235(13) 0.7909(7) 0.043(2) Uani 1 1 d . U . . .
H31 H 1.029713 1.140212 0.755267 0.051 Uiso 1 1 calc R U . . .
C32 C 0.8837(13) 0.8595(15) 0.2250(6) 0.036(2) Uani 1 1 d . U . . .
H32 H 0.920219 0.973783 0.264029 0.043 Uiso 1 1 calc R U . . .
C33 C 0.830(2) 1.0748(15) 0.9277(7) 0.066(4) Uani 1 1 d . U . . .
H33 H 0.859599 1.061574 0.986272 0.079 Uiso 1 1 calc R U . . .
C34 C 0.4104(12) 0.1636(12) 0.2887(5) 0.0251(17) Uani 1 1 d . U . . .
H34 H 0.452370 0.107556 0.336817 0.030 Uiso 1 1 calc R U . . .

loop_
_atom_site_aniso_label
_atom_site_aniso_U_11
_atom_site_aniso_U_22
_atom_site_aniso_U_33
_atom_site_aniso_U_23
_atom_site_aniso_U_13
_atom_site_aniso_U_12
Cu1 0.0239(5) 0.0216(4) 0.0277(4) 0.0028(3) 0.0033(3) 0.0124(3)
O1 0.032(4) 0.026(3) 0.042(4) 0.009(3) 0.010(3) 0.020(3)
O2 0.028(4) 0.037(4) 0.158(8) 0.029(5) 0.021(5) 0.020(3)
O3 0.032(4) 0.025(3) 0.042(4) -0.001(3) -0.004(3) 0.023(3)
O4 0.030(4) 0.030(3) 0.028(4) 0.007(3) 0.004(3) 0.017(3)
O5 0.051(5) 0.037(4) 0.029(4) -0.004(3) 0.000(3) 0.020(3)
O6 0.033(4) 0.042(4) 0.037(4) 0.006(3) 0.009(3) 0.017(3)
O7 0.040(4) 0.030(3) 0.036(4) 0.000(3) 0.003(3) 0.022(3)
O8 0.037(4) 0.047(4) 0.029(4) 0.003(3) 0.010(3) 0.018(3)
O9 0.031(4) 0.029(3) 0.028(4) -0.002(3) 0.000(3) 0.019(3)
N1 0.018(4) 0.022(3) 0.029(3) 0.000(2) 0.007(3) 0.010(3)
N2 0.025(4) 0.016(3) 0.025(3) 0.002(2) 0.002(3) 0.009(3)
C1 0.024(5) 0.028(4) 0.035(5) 0.003(3) 0.004(3) 0.011(4)
C2 0.088(10) 0.029(5) 0.059(7) 0.002(5) -0.027(7) 0.016(6)
C3 0.028(5) 0.044(5) 0.038(5) 0.009(4) 0.008(4) 0.006(4)
C4 0.034(5) 0.021(4) 0.029(4) 0.000(3) 0.009(3) 0.007(4)
C5 0.027(5) 0.019(4) 0.028(5) 0.004(3) 0.004(4) 0.007(4)
C6 0.022(4) 0.017(4) 0.032(4) 0.001(3) 0.006(3) 0.007(3)
C7 0.045(7) 0.048(6) 0.041(6) -0.002(5) 0.017(5) 0.010(5)
C8 0.015(4) 0.022(4) 0.034(4) -0.001(3) 0.004(3) 0.004(3)
C9 0.019(4) 0.037(4) 0.035(5) 0.002(4) 0.004(3) 0.011(4)
C10 0.027(5) 0.028(4) 0.029(4) 0.003(3) -0.001(3) 0.008(4)
C11 0.031(5) 0.026(4) 0.034(4) 0.004(3) 0.000(4) 0.009(4)
C12 0.028(5) 0.021(4) 0.040(5) 0.003(3) 0.004(3) 0.012(3)
C13 0.035(5) 0.034(5) 0.040(5) 0.005(4) 0.016(4) 0.014(4)
C14 0.050(6) 0.015(4) 0.034(5) -0.001(3) 0.000(4) 0.012(4)
C15 0.045(6) 0.059(7) 0.038(6) 0.007(5) 0.008(5) 0.026(6)
C16 0.020(4) 0.019(4) 0.035(4) 0.002(3) 0.004(3) 0.008(3)
C17 0.025(5) 0.024(4) 0.025(4) 0.003(3) 0.006(3) 0.014(4)
C18 0.020(4) 0.023(4) 0.034(4) 0.006(3) 0.011(3) 0.006(3)
C19 0.028(5) 0.022(4) 0.031(4) 0.002(3) 0.001(3) 0.008(3)
C20 0.015(4) 0.015(3) 0.034(4) 0.003(3) 0.005(3) 0.003(3)
C21 0.058(7) 0.030(5) 0.034(5) 0.002(4) 0.013(5) 0.011(5)
C22 0.033(5) 0.035(5) 0.030(4) 0.007(3) 0.003(4) 0.015(4)
C23 0.035(5) 0.059(6) 0.032(5) 0.007(4) 0.008(4) 0.015(5)
C24 0.034(5) 0.017(4) 0.029(4) -0.001(3) 0.003(3) 0.006(3)
C25 0.089(10) 0.023(5) 0.042(7) -0.007(4) 0.013(6) 0.003(6)
C26 0.025(5) 0.044(5) 0.036(5) 0.008(4) 0.014(4) 0.012(4)
C27 0.033(5) 0.032(5) 0.038(5) -0.006(4) 0.000(4) 0.013(4)
C28 0.024(5) 0.026(4) 0.035(4) 0.003(3) 0.003(3) 0.012(4)
C29 0.023(4) 0.014(3) 0.026(4) 0.003(3) 0.003(3) 0.004(3)
C30 0.025(5) 0.019(4) 0.029(5) 0.002(3) -0.002(3) 0.002(4)
C31 0.050(6) 0.022(4) 0.052(6) 0.000(4) -0.006(5) 0.016(4)
C32 0.020(4) 0.051(5) 0.035(5) 0.005(4) 0.010(3) 0.011(4)
C33 0.107(11) 0.026(5) 0.036(6) 0.004(4) -0.018(7) 0.004(6)
C34 0.020(4) 0.026(4) 0.034(4) 0.004(3) 0.002(3) 0.013(3)

loop_
_atom_type_symbol
_atom_type_description
_atom_type_scat_dispersion_real
_atom_type_scat_dispersion_imag
_atom_type_scat_source
C C 0.0048 0.0021 'International Tables Vol C Tables 4.2.6.8 and 6.1.1.4'
H H 0.0000 0.0000 'International Tables Vol C Tables 4.2.6.8 and 6.1.1.4'
Cu Cu 0.2832 1.5891 'International Tables Vol C Tables 4.2.6.8 and 6.1.1.4'
N N 0.0087 0.0042 'International Tables Vol C Tables 4.2.6.8 and 6.1.1.4'
O O 0.0151 0.0080 'International Tables Vol C Tables 4.2.6.8 and 6.1.1.4'

loop_
_geom_angle_atom_site_label_1
_geom_angle_atom_site_label_2
_geom_angle_atom_site_label_3
_geom_angle
_geom_angle_site_symmetry_1
_geom_angle_site_symmetry_3
_geom_angle_publ_flag
O4 Cu1 O2 92.0(3) . . ?
O4 Cu1 O9 175.8(3) . . ?
O4 Cu1 N1 94.3(3) . . ?
O4 Cu1 N2 84.5(3) . . ?
O9 Cu1 O2 92.2(3) . . ?
O9 Cu1 N1 84.3(3) . . ?
O9 Cu1 N2 94.4(3) . . ?
N1 Cu1 O2 107.8(4) . . ?
N2 Cu1 O2 107.4(4) . . ?
N2 Cu1 N1 144.8(3) . . ?
Cu1 O2 H2A 132.7 . . ?
Cu1 O2 H2B 116.0 . . ?
H2A O2 H2B 104.6 . . ?
C5 O4 Cu1 115.7(6) . . ?
C10 O5 C27 105.6(7) . . ?
C1 O6 C13 104.7(7) . . ?
C28 O7 C27 105.6(7) . . ?
C4 O8 C13 104.9(7) . . ?
C30 O9 Cu1 115.8(6) . . ?
Cu1 N1 H1 109.9 . . ?
C17 N1 Cu1 107.4(5) . . ?
C17 N1 H1 109.9 . . ?
C17 N1 C18 113.1(6) . . ?
C18 N1 Cu1 106.6(5) . . ?
C18 N1 H1 109.9 . . ?
Cu1 N2 H2 109.8 . . ?
C6 N2 Cu1 107.6(5) . . ?
C6 N2 H2 109.8 . . ?
C6 N2 C29 112.5(6) . . ?
C29 N2 Cu1 107.2(5) . . ?
C29 N2 H2 109.8 . . ?
O6 C1 C4 109.7(8) . . ?
C16 C1 O6 127.5(8) . . ?
C16 C1 C4 122.7(9) . . ?
C31 C2 H2C 120.5 . . ?
C31 C2 C33 119.1(13) . . ?
C33 C2 H2C 120.5 . . ?
C23 C3 H3 120.3 . . ?
C23 C3 C32 119.5(10) . . ?
C32 C3 H3 120.3 . . ?
O8 C4 C1 110.0(9) . . ?
C11 C4 O8 127.9(8) . . ?
C11 C4 C1 122.1(8) . . ?
O1 C5 O4 124.9(9) . . ?
O1 C5 C6 118.0(8) . . ?
O4 C5 C6 117.0(8) . . ?
N2 C6 C5 109.2(7) . . ?
N2 C6 H6 109.0 . . ?
N2 C6 C24 110.4(7) . . ?
C5 C6 H6 109.0 . . ?
C5 C6 C24 110.3(7) . . ?
C24 C6 H6 109.0 . . ?
C15 C7 H7 119.9 . . ?
C15 C7 C23 120.3(11) . . ?
C23 C7 H7 119.9 . . ?
C12 C8 C18 120.4(7) . . ?
C12 C8 C34 120.2(8) . . ?
C34 C8 C18 119.3(7) . . ?
H9A C9 H9B 108.1 . . ?
C17 C9 H9A 109.6 . . ?
C17 C9 H9B 109.6 . . ?
C26 C9 H9A 109.6 . . ?
C26 C9 H9B 109.6 . . ?
C26 C9 C17 110.3(7) . . ?
O5 C10 C28 109.4(8) . . ?
C22 C10 O5 129.8(8) . . ?
C22 C10 C28 120.8(8) . . ?
C4 C11 H11 122.1 . . ?
C4 C11 C19 115.8(8) . . ?
C19 C11 H11 122.1 . . ?
C8 C12 H12 118.9 . . ?
C22 C12 C8 122.2(8) . . ?
C22 C12 H12 118.9 . . ?
O6 C13 O8 109.3(7) . . ?
O6 C13 H13A 109.8 . . ?
O6 C13 H13B 109.8 . . ?
O8 C13 H13A 109.8 . . ?
O8 C13 H13B 109.8 . . ?
H13A C13 H13B 108.3 . . ?
C21 C14 C24 119.7(9) . . ?
C31 C14 C21 120.5(10) . . ?
C31 C14 C24 119.7(9) . . ?
C7 C15 H15 119.7 . . ?
C7 C15 C26 120.6(12) . . ?
C26 C15 H15 119.7 . . ?
C1 C16 H16 121.8 . . ?
C1 C16 C20 116.3(8) . . ?
C20 C16 H16 121.8 . . ?
N1 C17 C9 111.2(7) . . ?
N1 C17 H17 108.7 . . ?
N1 C17 C30 110.5(7) . . ?
C9 C17 H17 108.7 . . ?
C9 C17 C30 108.9(7) . . ?
C30 C17 H17 108.7 . . ?
N1 C18 C8 111.6(6) . . ?
N1 C18 H18A 109.3 . . ?
N1 C18 H18B 109.3 . . ?
C8 C18 H18A 109.3 . . ?
C8 C18 H18B 109.3 . . ?
H18A C18 H18B 108.0 . . ?
C11 C19 H19 119.0 . . ?
C20 C19 C11 122.1(9) . . ?
C20 C19 H19 119.0 . . ?
C16 C20 C29 119.7(7) . . ?
C19 C20 C16 120.8(8) . . ?
C19 C20 C29 119.3(8) . . ?
C14 C21 H21 121.3 . . ?
C14 C21 C25 117.4(12) . . ?
C25 C21 H21 121.3 . . ?
C10 C22 C12 117.2(8) . . ?
C10 C22 H22 121.4 . . ?
C12 C22 H22 121.4 . . ?
C3 C23 C7 119.6(9) . . ?
C3 C23 H23 120.2 . . ?
C7 C23 H23 120.2 . . ?
C6 C24 C14 110.8(7) . . ?
C6 C24 H24A 109.5 . . ?
C6 C24 H24B 109.5 . . ?
C14 C24 H24A 109.5 . . ?
C14 C24 H24B 109.5 . . ?
H24A C24 H24B 108.1 . . ?
C21 C25 H25 119.4 . . ?
C33 C25 C21 121.2(13) . . ?
C33 C25 H25 119.4 . . ?
C15 C26 C9 121.3(9) . . ?
C32 C26 C9 120.2(9) . . ?
C32 C26 C15 118.3(9) . . ?
O5 C27 O7 107.2(7) . . ?
O5 C27 H27A 110.3 . . ?
O5 C27 H27B 110.3 . . ?
O7 C27 H27A 110.3 . . ?
O7 C27 H27B 110.3 . . ?
H27A C27 H27B 108.5 . . ?
O7 C28 C10 109.6(8) . . ?
C34 C28 O7 127.5(8) . . ?
C34 C28 C10 122.9(8) . . ?
N2 C29 C20 112.5(6) . . ?
N2 C29 H29A 109.1 . . ?
N2 C29 H29B 109.1 . . ?
C20 C29 H29A 109.1 . . ?
C20 C29 H29B 109.1 . . ?
H29A C29 H29B 107.8 . . ?
O3 C30 O9 125.0(9) . . ?
O3 C30 C17 118.7(8) . . ?
O9 C30 C17 116.3(9) . . ?
C2 C31 H31 119.2 . . ?
C14 C31 C2 121.6(12) . . ?
C14 C31 H31 119.2 . . ?
C3 C32 H32 119.2 . . ?
C26 C32 C3 121.7(9) . . ?
C26 C32 H32 119.2 . . ?
C2 C33 H33 119.9 . . ?
C25 C33 C2 120.2(11) . . ?
C25 C33 H33 119.9 . . ?
C8 C34 H34 121.7 . . ?
C28 C34 C8 116.7(7) . . ?
C28 C34 H34 121.7 . . ?

loop_
_geom_bond_atom_site_label_1
_geom_bond_atom_site_label_2
_geom_bond_distance
_geom_bond_site_symmetry_2
_geom_bond_publ_flag
Cu1 O2 2.127(8) . ?
Cu1 O4 1.920(7) . ?
Cu1 O9 1.937(7) . ?
Cu1 N1 2.027(6) . ?
Cu1 N2 2.014(7) . ?
O1 C5 1.236(13) . ?
O2 H2A 0.8723 . ?
O2 H2B 0.8720 . ?
O3 C30 1.212(13) . ?
O4 C5 1.292(12) . ?
O5 C10 1.375(11) . ?
O5 C27 1.435(12) . ?
O6 C1 1.388(13) . ?
O6 C13 1.428(12) . ?
O7 C27 1.436(11) . ?
O7 C28 1.371(11) . ?
O8 C4 1.379(11) . ?
O8 C13 1.430(13) . ?
O9 C30 1.283(12) . ?
N1 H1 1.0000 . ?
N1 C17 1.467(12) . ?
N1 C18 1.497(10) . ?
N2 H2 1.0000 . ?
N2 C6 1.491(10) . ?
N2 C29 1.499(9) . ?
C1 C4 1.391(12) . ?
C1 C16 1.367(12) . ?
C2 H2C 0.9500 . ?
C2 C31 1.387(16) . ?
C2 C33 1.39(2) . ?
C3 H3 0.9500 . ?
C3 C23 1.380(15) . ?
C3 C32 1.390(14) . ?
C4 C11 1.365(14) . ?
C5 C6 1.531(12) . ?
C6 H6 1.0000 . ?
C6 C24 1.537(11) . ?
C7 H7 0.9500 . ?
C7 C15 1.379(17) . ?
C7 C23 1.399(17) . ?
C8 C12 1.391(12) . ?
C8 C18 1.534(11) . ?
C8 C34 1.404(12) . ?
C9 H9A 0.9900 . ?
C9 H9B 0.9900 . ?
C9 C17 1.538(12) . ?
C9 C26 1.514(13) . ?
C10 C22 1.368(13) . ?
C10 C28 1.395(12) . ?
C11 H11 0.9500 . ?
C11 C19 1.412(13) . ?
C12 H12 0.9500 . ?
C12 C22 1.389(13) . ?
C13 H13A 0.9900 . ?
C13 H13B 0.9900 . ?
C14 C21 1.407(16) . ?
C14 C24 1.539(12) . ?
C14 C31 1.375(15) . ?
C15 H15 0.9500 . ?
C15 C26 1.396(16) . ?
C16 H16 0.9500 . ?
C16 C20 1.404(13) . ?
C17 H17 1.0000 . ?
C17 C30 1.547(12) . ?
C18 H18A 0.9900 . ?
C18 H18B 0.9900 . ?
C19 H19 0.9500 . ?
C19 C20 1.387(12) . ?
C20 C29 1.519(11) . ?
C21 H21 0.9500 . ?
C21 C25 1.420(17) . ?
C22 H22 0.9500 . ?
C23 H23 0.9500 . ?
C24 H24A 0.9900 . ?
C24 H24B 0.9900 . ?
C25 H25 0.9500 . ?
C25 C33 1.38(2) . ?
C26 C32 1.383(15) . ?
C27 H27A 0.9900 . ?
C27 H27B 0.9900 . ?
C28 C34 1.366(12) . ?
C29 H29A 0.9900 . ?
C29 H29B 0.9900 . ?
C31 H31 0.9500 . ?
C32 H32 0.9500 . ?
C33 H33 0.9500 . ?
C34 H34 0.9500 . ?

loop_
_geom_hbond_atom_site_label_D
_geom_hbond_atom_site_label_H
_geom_hbond_atom_site_label_A
_geom_hbond_distance_DH
_geom_hbond_distance_HA
_geom_hbond_distance_DA
_geom_hbond_angle_DHA
_geom_hbond_site_symmetry_A
_geom_hbond_publ_flag
O2 H2A O1 0.87 1.89 2.738(11) 164.5 1_655 yes
O2 H2B O3 0.87 1.92 2.736(10) 154.6 1_565 yes

loop_
_geom_torsion_atom_site_label_1
_geom_torsion_atom_site_label_2
_geom_torsion_atom_site_label_3
_geom_torsion_atom_site_label_4
_geom_torsion
_geom_torsion_site_symmetry_1
_geom_torsion_site_symmetry_2
_geom_torsion_site_symmetry_3
_geom_torsion_site_symmetry_4
_geom_torsion_publ_flag
Cu1 O4 C5 O1 175.4(7) . . . . ?
Cu1 O4 C5 C6 -2.1(10) . . . . ?
Cu1 O9 C30 O3 175.9(7) . . . . ?
Cu1 O9 C30 C17 -2.8(10) . . . . ?
Cu1 N1 C17 C9 -97.0(7) . . . . ?
Cu1 N1 C17 C30 24.0(7) . . . . ?
Cu1 N1 C18 C8 176.2(5) . . . . ?
Cu1 N2 C6 C5 24.6(7) . . . . ?
Cu1 N2 C6 C24 -96.8(6) . . . . ?
Cu1 N2 C29 C20 175.7(6) . . . . ?
O1 C5 C6 N2 166.4(7) . . . . ?
O1 C5 C6 C24 -72.1(10) . . . . ?
O4 C5 C6 N2 -16.0(10) . . . . ?
O4 C5 C6 C24 105.5(9) . . . . ?
O5 C10 C22 C12 -177.8(9) . . . . ?
O5 C10 C28 O7 0.1(10) . . . . ?
O5 C10 C28 C34 178.5(8) . . . . ?
O6 C1 C4 O8 0.5(9) . . . . ?
O6 C1 C4 C11 -179.8(8) . . . . ?
O6 C1 C16 C20 177.5(8) . . . . ?
O7 C28 C34 C8 177.2(8) . . . . ?
O8 C4 C11 C19 -178.4(8) . . . . ?
N1 C17 C30 O3 165.9(7) . . . . ?
N1 C17 C30 O9 -15.2(10) . . . . ?
N2 C6 C24 C14 -66.8(9) . . . . ?
C1 O6 C13 O8 12.1(10) . . . . ?
C1 C4 C11 C19 2.0(11) . . . . ?
C1 C16 C20 C19 2.2(11) . . . . ?
C1 C16 C20 C29 -173.4(7) . . . . ?
C4 O8 C13 O6 -11.8(10) . . . . ?
C4 C1 C16 C20 -1.1(12) . . . . ?
C4 C11 C19 C20 -0.9(11) . . . . ?
C5 C6 C24 C14 172.4(8) . . . . ?
C6 N2 C29 C20 -66.2(8) . . . . ?
C7 C15 C26 C9 176.8(9) . . . . ?
C7 C15 C26 C32 1.1(14) . . . . ?
C8 C12 C22 C10 0.0(12) . . . . ?
C9 C17 C30 O3 -71.6(10) . . . . ?
C9 C17 C30 O9 107.2(9) . . . . ?
C9 C26 C32 C3 -177.3(8) . . . . ?
C10 O5 C27 O7 -15.8(11) . . . . ?
C10 C28 C34 C8 -0.9(13) . . . . ?
C11 C19 C20 C16 -1.2(12) . . . . ?
C11 C19 C20 C29 174.4(7) . . . . ?
C12 C8 C18 N1 -78.7(9) . . . . ?
C12 C8 C34 C28 2.1(11) . . . . ?
C13 O6 C1 C4 -7.7(9) . . . . ?
C13 O6 C1 C16 173.6(9) . . . . ?
C13 O8 C4 C1 6.9(9) . . . . ?
C13 O8 C4 C11 -172.7(8) . . . . ?
C14 C21 C25 C33 0.6(14) . . . . ?
C15 C7 C23 C3 0.0(15) . . . . ?
C15 C26 C32 C3 -1.5(14) . . . . ?
C16 C1 C4 O8 179.3(8) . . . . ?
C16 C1 C4 C11 -1.0(12) . . . . ?
C16 C20 C29 N2 96.5(8) . . . . ?
C17 N1 C18 C8 -65.9(8) . . . . ?
C17 C9 C26 C15 -70.1(11) . . . . ?
C17 C9 C26 C32 105.5(10) . . . . ?
C18 N1 C17 C9 145.6(7) . . . . ?
C18 N1 C17 C30 -93.4(8) . . . . ?
C18 C8 C12 C22 173.7(8) . . . . ?
C18 C8 C34 C28 -173.3(7) . . . . ?
C19 C20 C29 N2 -79.1(9) . . . . ?
C21 C14 C24 C6 -66.3(10) . . . . ?
C21 C14 C31 C2 -0.9(13) . . . . ?
C21 C25 C33 C2 -2.5(16) . . . . ?
C22 C10 C28 O7 -179.2(8) . . . . ?
C22 C10 C28 C34 -0.8(14) . . . . ?
C23 C3 C32 C26 1.1(14) . . . . ?
C23 C7 C15 C26 -0.4(15) . . . . ?
C24 C14 C21 C25 179.6(8) . . . . ?
C24 C14 C31 C2 -179.4(8) . . . . ?
C26 C9 C17 N1 -62.7(10) . . . . ?
C26 C9 C17 C30 175.3(8) . . . . ?
C27 O5 C10 C22 -171.0(9) . . . . ?
C27 O5 C10 C28 9.8(10) . . . . ?
C27 O7 C28 C10 -9.9(10) . . . . ?
C27 O7 C28 C34 171.8(9) . . . . ?
C28 O7 C27 O5 15.8(10) . . . . ?
C28 C10 C22 C12 1.3(13) . . . . ?
C29 N2 C6 C5 -93.3(7) . . . . ?
C29 N2 C6 C24 145.3(7) . . . . ?
C31 C2 C33 C25 2.6(15) . . . . ?
C31 C14 C21 C25 1.1(12) . . . . ?
C31 C14 C24 C6 112.2(9) . . . . ?
C32 C3 C23 C7 -0.3(15) . . . . ?
C33 C2 C31 C14 -0.9(14) . . . . ?
C34 C8 C12 C22 -1.7(12) . . . . ?
C34 C8 C18 N1 96.7(8) . . . . ?

loop_
_publcif_info_cif.paper_type
CB

loop_
_publcif_info_tables.block_id
_publcif_info_tables.reference_item
{9fab5d5e-c9a8-4ca6-846e-d0f89e5e36cf} '_publcif_info_datablock.publ_exptl'
{9fab5d5e-c9a8-4ca6-846e-d0f89e5e36cf} '_geom_hbond_atom_site_label_D'
{f38d5590-d825-4d4e-896d-cae005477b7f} '_geom_hbond_atom_site_label_D'
{4ff6c69e-c9e6-4a9c-8ee5-eb70ec225d5b} '_geom_hbond_atom_site_label_D'

loop_
_publcif_info_datablock.id
_publcif_info_datablock.publ_exptl
_publcif_info_datablock.publ_geom
_publcif_info_datablock.structure
{f38d5590-d825-4d4e-896d-cae005477b7f} y y y
{caa61a4b-dfaf-40a2-a10f-b1024da14b1e} y y y
{4ff6c69e-c9e6-4a9c-8ee5-eb70ec225d5b} y y y
{9fab5d5e-c9a8-4ca6-846e-d0f89e5e36cf} y y y

loop_
_publcif_info_exptl_table_extra_item
Specimen_density
Crystal_shape
Specimen_colour
sin_theta_over_lambda_max

loop_
_publcif_info_exptl_table_header_item
Datablock_name

_cod_database_fobs_code 2108987
